data_1566886
loop_
_publ_author_name
'Zhang, Zhe'
'Bai, Qixia'
'Manandhar, Erendra'
'Zeng, Yunting'
'Wu, Tun'
'Wang, Ming'
'Yao, Liao-Yuan'
'Newkome, George R.'
'Wang, Pingshan'
'Xie, Tingzheng'

_publ_section_title
;
 Supramolecular Cuboctahedra with Aggregation-Induced Emission Enhancement
 and External Binding Ability
;
_journal_name_full 'Chemical Science'
_journal_paper_doi 10.1039/D2SC00082B
_journal_year 2022
_chemical_formula_sum 'C98 H61 N12 S2'
_chemical_formula_weight 1470.70
_space_group_crystal_system triclinic
_space_group_IT_number 2
_space_group_name_Hall '-P 1'
_space_group_name_H-M_alt 'P -1'
_atom_sites_solution_hydrogens geom
_audit_creation_method SHELXL-2014
_audit_update_record
;
2022-01-05 deposited with the CCDC.	2022-04-26 downloaded from the CCDC.
;
_cell_angle_alpha 83.865(2)
_cell_angle_beta 73.294(2)
_cell_angle_gamma 85.019(2)
_cell_formula_units_Z 2
_cell_length_a 13.8636(3)
_cell_length_b 15.9137(3)
_cell_length_c 20.4987(4)
_cell_measurement_temperature 100(2)
_cell_volume 4299.28(16)
_computing_structure_refinement 'SHELXL-2014 (Sheldrick, 2014)'
_diffrn_ambient_temperature 100(2)
_diffrn_measured_fraction_theta_full 0.999
_diffrn_measured_fraction_theta_max 0.803
_diffrn_radiation_type MoK\a
_diffrn_radiation_wavelength 0.71073
_diffrn_reflns_av_R_equivalents 0.0470
_diffrn_reflns_av_unetI/netI 0.0635
_diffrn_reflns_Laue_measured_fraction_full 0.999
_diffrn_reflns_Laue_measured_fraction_max 0.803
_diffrn_reflns_limit_h_max 19
_diffrn_reflns_limit_h_min -19
_diffrn_reflns_limit_k_max 22
_diffrn_reflns_limit_k_min -22
_diffrn_reflns_limit_l_max 28
_diffrn_reflns_limit_l_min -29
_diffrn_reflns_number 70881
_diffrn_reflns_point_group_measured_fraction_full 0.999
_diffrn_reflns_point_group_measured_fraction_max 0.803
_diffrn_reflns_theta_full 25.242
_diffrn_reflns_theta_max 31.230
_diffrn_reflns_theta_min 2.162
_exptl_absorpt_coefficient_mu 0.115
_exptl_crystal_density_diffrn 1.136
_exptl_crystal_F_000 1530
_refine_diff_density_max 1.951
_refine_diff_density_min -0.413
_refine_diff_density_rms 0.154
_refine_ls_extinction_method none
_refine_ls_goodness_of_fit_ref 1.358
_refine_ls_hydrogen_treatment constr
_refine_ls_matrix_type full
_refine_ls_number_parameters 1004
_refine_ls_number_reflns 22440
_refine_ls_number_restraints 0
_refine_ls_restrained_S_all 1.358
_refine_ls_R_factor_all 0.1655
_refine_ls_R_factor_gt 0.1209
_refine_ls_shift/su_max 0.132
_refine_ls_shift/su_mean 0.006
_refine_ls_structure_factor_coef Fsqd
_refine_ls_weighting_details 'w=1/[\s^2^(Fo^2^)+(0.2000P)^2^] where P=(Fo^2^+2Fc^2^)/3'
_refine_ls_weighting_scheme calc
_refine_ls_wR_factor_gt 0.3490
_refine_ls_wR_factor_ref 0.3759
_reflns_Friedel_coverage 0.000
_reflns_number_gt 14776
_reflns_number_total 22440
_reflns_threshold_expression 'I > 2\s(I)'
_cod_data_source_file d2sc00082b2.cif
_cod_data_source_block tzb_s_1-2_auto
_cod_database_code 1566886
_shelx_space_group_comment
;
The symmetry employed for this shelxl refinement is uniquely defined
by the following loop, which should always be used as a source of
symmetry information in preference to the above space-group names.
They are only intended as comments.
;
_shelxl_version_number 2014-1

loop_
_space_group_symop_operation_xyz
'x, y, z'
'-x, -y, -z'

loop_
_atom_site_label
_atom_site_type_symbol
_atom_site_fract_x
_atom_site_fract_y
_atom_site_fract_z
_atom_site_U_iso_or_equiv
_atom_site_adp_type
_atom_site_occupancy
_atom_site_site_symmetry_order
_atom_site_calc_flag
_atom_site_refinement_flags_posn
_atom_site_refinement_flags_adp
_atom_site_refinement_flags_occupancy
_atom_site_disorder_assembly
_atom_site_disorder_group
S12 S 0.88547(7) 0.50475(6) 0.43092(4) 0.0274(2) Uani 1 1 d . . . . .
S5 S 0.80344(8) 0.63788(6) 0.32569(4) 0.0298(2) Uani 1 1 d . . . . .
N74 N 0.0052(2) 0.9276(2) 0.58180(15) 0.0282(7) Uani 1 1 d . . . . .
N50 N 1.1975(2) -0.1218(2) 0.17314(15) 0.0272(7) Uani 1 1 d . . . . .
N26 N 0.3680(2) 0.4828(2) 0.97850(16) 0.0365(8) Uani 1 1 d . . . . .
H26 H 0.3478 0.4731 1.0233 0.044 Uiso 1 1 calc R U . . .
N98 N 0.9728(3) 0.3134(2) -0.19233(16) 0.0357(8) Uani 1 1 d . . . . .
N75 N -0.0747(3) 0.7227(2) 0.56867(16) 0.0351(8) Uani 1 1 d . . . . .
N86 N 0.1637(3) 1.0950(2) 0.58283(19) 0.0393(8) Uani 1 1 d . . . . .
C10 C 0.9438(3) 0.4043(2) 0.32508(17) 0.0236(7) Uani 1 1 d . . . . .
H10 H 0.9691 0.3659 0.3559 0.028 Uiso 1 1 calc R U . . .
N62 N 1.2664(3) -0.1082(2) 0.32792(17) 0.0400(9) Uani 1 1 d . . . . .
C9 C 0.9548(3) 0.3820(2) 0.25934(17) 0.0232(7) Uani 1 1 d . . . . .
C6 C 0.8591(3) 0.5376(2) 0.30170(17) 0.0240(7) Uani 1 1 d . . . . .
C7 C 0.8707(3) 0.5168(2) 0.23584(17) 0.0254(7) Uani 1 1 d . . . . .
H7 H 0.8455 0.5556 0.2052 0.030 Uiso 1 1 calc R U . . .
C39 C 0.9974(3) 0.2958(2) 0.24351(17) 0.0260(7) Uani 1 1 d . . . . .
C11 C 0.8968(3) 0.4811(2) 0.34659(17) 0.0237(7) Uani 1 1 d . . . . .
N56 N 1.0951(3) -0.0651(2) 0.03151(19) 0.0448(9) Uani 1 1 d . . . . .
C2 C 0.5703(3) 0.6344(2) 0.49825(17) 0.0238(7) Uani 1 1 d . . . . .
C66 C 0.2881(3) 0.7824(2) 0.54974(17) 0.0257(7) Uani 1 1 d . . . . .
C1 C 0.6040(3) 0.5742(2) 0.54295(17) 0.0237(7) Uani 1 1 d . . . . .
N110 N 0.8014(3) 0.4962(3) -0.19100(19) 0.0488(10) Uani 1 1 d . . . . .
C15 C 0.5493(3) 0.5580(2) 0.61696(17) 0.0262(7) Uani 1 1 d . . . . .
C14 C 0.6983(3) 0.5312(2) 0.51928(17) 0.0239(7) Uani 1 1 d . . . . .
H14 H 0.7196 0.4878 0.5485 0.029 Uiso 1 1 calc R U . . .
C3 C 0.6311(3) 0.6497(2) 0.43102(17) 0.0248(7) Uani 1 1 d . . . . .
H3 H 0.6066 0.6883 0.4000 0.030 Uiso 1 1 calc R U . . .
C42 C 1.0738(3) 0.1287(2) 0.21852(18) 0.0283(8) Uani 1 1 d . . . . .
C8 C 0.9186(3) 0.4400(2) 0.21352(17) 0.0231(7) Uani 1 1 d . . . . .
C73 C 0.0906(3) 0.9641(2) 0.57948(18) 0.0279(8) Uani 1 1 d . . . . .
C87 C 0.9312(3) 0.4230(2) 0.14123(17) 0.0248(7) Uani 1 1 d . . . . .
C71 C 0.1907(3) 0.8325(2) 0.56171(17) 0.0268(7) Uani 1 1 d . . . . .
C68 C 0.3817(3) 0.6458(2) 0.54860(18) 0.0275(8) Uani 1 1 d . . . . .
H68 H 0.3823 0.5862 0.5591 0.033 Uiso 1 1 calc R U . . .
N32 N 0.4598(3) 0.6888(3) 0.9677(2) 0.0502(10) Uani 1 1 d . . . . .
C4 C 0.7263(3) 0.6094(2) 0.40879(16) 0.0231(7) Uani 1 1 d . . . . .
C63 C 0.4722(3) 0.6845(2) 0.51808(17) 0.0243(7) Uani 1 1 d . . . . .
C13 C 0.7612(3) 0.5504(2) 0.45414(17) 0.0234(7) Uani 1 1 d . . . . .
C44 C 1.0830(3) 0.2624(2) 0.26126(17) 0.0277(8) Uani 1 1 d . . . . .
H44 H 1.1165 0.2966 0.2821 0.033 Uiso 1 1 calc R U . . .
N38 N 0.3006(3) 0.2898(3) 0.93336(19) 0.0486(10) Uani 1 1 d . . . . .
C90 C 0.9532(3) 0.3886(2) 0.00552(18) 0.0289(8) Uani 1 1 d . . . . .
C72 C 0.1832(3) 0.9190(2) 0.57098(18) 0.0282(8) Uani 1 1 d . . . . .
H72 H 0.2410 0.9466 0.5715 0.034 Uiso 1 1 calc R U . . .
C70 C 0.1031(3) 0.7963(2) 0.56220(17) 0.0262(7) Uani 1 1 d . . . . .
H70 H 0.1049 0.7382 0.5548 0.031 Uiso 1 1 calc R U . . .
C43 C 1.1207(3) 0.1806(2) 0.24922(17) 0.0285(8) Uani 1 1 d . . . . .
H43 H 1.1794 0.1594 0.2621 0.034 Uiso 1 1 calc R U . . .
C67 C 0.2912(3) 0.6936(2) 0.56371(19) 0.0292(8) Uani 1 1 d . . . . .
H67 H 0.2301 0.6662 0.5838 0.035 Uiso 1 1 calc R U . . .
C91 C 1.0344(3) 0.3759(2) 0.03377(18) 0.0289(8) Uani 1 1 d . . . . .
H91 H 1.0981 0.3550 0.0069 0.035 Uiso 1 1 calc R U . . .
C69 C 0.0129(3) 0.8448(2) 0.57355(17) 0.0262(7) Uani 1 1 d . . . . .
C88 C 0.8509(3) 0.4386(2) 0.11306(18) 0.0294(8) Uani 1 1 d . . . . .
H88 H 0.7880 0.4613 0.1397 0.035 Uiso 1 1 calc R U . . .
C92 C 1.0234(3) 0.3935(2) 0.10045(17) 0.0263(7) Uani 1 1 d . . . . .
H92 H 1.0799 0.3851 0.1184 0.032 Uiso 1 1 calc R U . . .
C95 C 0.9616(3) 0.3651(3) -0.06321(19) 0.0320(8) Uani 1 1 d . . . . .
C48 C 1.1606(3) -0.0085(2) 0.24755(18) 0.0291(8) Uani 1 1 d . . . . .
H48 H 1.1644 0.0121 0.2885 0.035 Uiso 1 1 calc R U . . .
C89 C 0.8617(3) 0.4212(3) 0.04614(19) 0.0311(8) Uani 1 1 d . . . . .
H89 H 0.8057 0.4316 0.0278 0.037 Uiso 1 1 calc R U . . .
C47 C 1.1158(3) 0.0419(2) 0.20350(18) 0.0280(8) Uani 1 1 d . . . . .
C20 C 0.5390(3) 0.4753(2) 0.64825(19) 0.0311(8) Uani 1 1 d . . . . .
H20 H 0.5595 0.4286 0.6211 0.037 Uiso 1 1 calc R U . . .
C81 C 0.0799(3) 1.0567(3) 0.58543(18) 0.0315(8) Uani 1 1 d . . . . .
C65 C 0.3797(3) 0.8202(2) 0.52110(19) 0.0286(8) Uani 1 1 d . . . . .
H65 H 0.3799 0.8800 0.5122 0.034 Uiso 1 1 calc R U . . .
C18 C 0.4687(3) 0.5269(3) 0.76019(19) 0.0339(9) Uani 1 1 d . . . . .
C49 C 1.1997(3) -0.0893(2) 0.23129(18) 0.0287(8) Uani 1 1 d . . . . .
C41 C 0.9863(3) 0.1609(2) 0.20173(19) 0.0311(8) Uani 1 1 d . . . . .
H41 H 0.9524 0.1260 0.1818 0.037 Uiso 1 1 calc R U . . .
C40 C 0.9480(3) 0.2431(2) 0.21361(19) 0.0298(8) Uani 1 1 d . . . . .
H40 H 0.8885 0.2639 0.2017 0.036 Uiso 1 1 calc R U . . .
C16 C 0.5140(3) 0.6246(3) 0.65868(18) 0.0307(8) Uani 1 1 d . . . . .
H16 H 0.5164 0.6813 0.6386 0.037 Uiso 1 1 calc R U . . .
C45 C 1.1539(3) -0.0733(2) 0.13106(18) 0.0278(8) Uani 1 1 d . . . . .
C51 C 1.1516(3) -0.1089(2) 0.06778(19) 0.0292(8) Uani 1 1 d . . . . .
C96 C 0.9076(3) 0.4096(3) -0.10525(19) 0.0317(8) Uani 1 1 d . . . . .
H96 H 0.8647 0.4577 -0.0902 0.038 Uiso 1 1 calc R U . . .
C97 C 0.9172(3) 0.3828(3) -0.16920(18) 0.0348(9) Uani 1 1 d . . . . .
C23 C 0.4334(3) 0.5119(3) 0.83609(19) 0.0364(9) Uani 1 1 d . . . . .
C64 C 0.4703(3) 0.7722(2) 0.50544(19) 0.0289(8) Uani 1 1 d . . . . .
H64 H 0.5316 0.7994 0.4859 0.035 Uiso 1 1 calc R U . . .
C76 C -0.0827(3) 0.8059(3) 0.57570(18) 0.0295(8) Uani 1 1 d . . . . .
C19 C 0.4993(3) 0.4607(3) 0.71826(19) 0.0335(9) Uani 1 1 d . . . . .
H19 H 0.4927 0.4041 0.7382 0.040 Uiso 1 1 calc R U . . .
C46 C 1.1121(3) 0.0082(2) 0.14462(19) 0.0293(8) Uani 1 1 d . . . . .
H46 H 1.0812 0.0405 0.1136 0.035 Uiso 1 1 calc R U . . .
C94 C 1.0219(3) 0.2942(3) -0.08856(19) 0.0338(9) Uani 1 1 d . . . . .
H94 H 1.0622 0.2630 -0.0628 0.041 Uiso 1 1 calc R U . . .
C93 C 1.0224(3) 0.2694(3) -0.15200(19) 0.0355(9) Uani 1 1 d . . . . .
C52 C 1.2056(3) -0.1844(3) 0.0470(2) 0.0338(9) Uani 1 1 d . . . . .
H52 H 1.2448 -0.2147 0.0739 0.041 Uiso 1 1 calc R U . . .
C82 C -0.0128(3) 1.1018(3) 0.59203(19) 0.0323(8) Uani 1 1 d . . . . .
H82 H -0.0710 1.0734 0.5934 0.039 Uiso 1 1 calc R U . . .
C17 C 0.4756(3) 0.6091(3) 0.72873(19) 0.0345(9) Uani 1 1 d . . . . .
H17 H 0.4534 0.6556 0.7560 0.041 Uiso 1 1 calc R U . . .
C24 C 0.3878(3) 0.4382(3) 0.86693(19) 0.0342(9) Uani 1 1 d . . . . .
H24 H 0.3772 0.3968 0.8399 0.041 Uiso 1 1 calc R U . . .
C25 C 0.3573(3) 0.4254(3) 0.9384(2) 0.0368(10) Uani 1 1 d . . . . .
C57 C 1.2453(3) -0.1455(2) 0.27788(18) 0.0299(8) Uani 1 1 d . . . . .
C105 C 0.8651(3) 0.4338(3) -0.21626(19) 0.0376(10) Uani 1 1 d . . . . .
N104 N 1.1334(4) 0.1484(3) -0.1372(2) 0.0591(12) Uani 1 1 d . . . . .
C21 C 0.4096(3) 0.5547(3) 0.9498(2) 0.0388(10) Uani 1 1 d . . . . .
C58 C 1.2632(3) -0.2323(3) 0.2712(2) 0.0360(9) Uani 1 1 d . . . . .
H58 H 1.2477 -0.2568 0.2354 0.043 Uiso 1 1 calc R U . . .
C22 C 0.4448(3) 0.5713(3) 0.8777(2) 0.0369(9) Uani 1 1 d . . . . .
H22 H 0.4758 0.6226 0.8582 0.044 Uiso 1 1 calc R U . . .
C59 C 1.3036(4) -0.2818(3) 0.3171(2) 0.0429(10) Uani 1 1 d . . . . .
H59 H 1.3173 -0.3409 0.3129 0.051 Uiso 1 1 calc R U . . .
C80 C -0.1576(4) 0.6869(3) 0.5690(2) 0.0425(10) Uani 1 1 d . . . . .
H80 H -0.1530 0.6280 0.5636 0.051 Uiso 1 1 calc R U . . .
C83 C -0.0190(4) 1.1880(3) 0.5965(2) 0.0390(10) Uani 1 1 d . . . . .
H83 H -0.0817 1.2196 0.6014 0.047 Uiso 1 1 calc R U . . .
C27 C 0.4183(3) 0.6176(3) 0.9956(2) 0.0416(10) Uani 1 1 d . . . . .
C99 C 1.0762(4) 0.1871(3) -0.1751(2) 0.0416(10) Uani 1 1 d . . . . .
C33 C 0.3135(3) 0.3457(3) 0.9736(2) 0.0386(10) Uani 1 1 d . . . . .
C53 C 1.2017(4) -0.2146(3) -0.0123(2) 0.0417(10) Uani 1 1 d . . . . .
H53 H 1.2394 -0.2650 -0.0276 0.050 Uiso 1 1 calc R U . . .
C60 C 1.3242(4) -0.2454(3) 0.3690(2) 0.0487(12) Uani 1 1 d . . . . .
H60 H 1.3508 -0.2786 0.4018 0.058 Uiso 1 1 calc R U . . .
C84 C 0.0662(4) 1.2276(3) 0.5938(2) 0.0430(11) Uani 1 1 d . . . . .
H84 H 0.0640 1.2870 0.5963 0.052 Uiso 1 1 calc R U . . .
C106 C 0.8865(4) 0.4148(3) -0.2847(2) 0.0468(12) Uani 1 1 d . . . . .
H106 H 0.9345 0.3707 -0.3024 0.056 Uiso 1 1 calc R U . . .
C77 C -0.1724(3) 0.8550(3) 0.5851(2) 0.0425(10) Uani 1 1 d . . . . .
H77 H -0.1756 0.9134 0.5920 0.051 Uiso 1 1 calc R U . . .
C54 C 1.1424(4) -0.1708(3) -0.0489(3) 0.0521(13) Uani 1 1 d . . . . .
H54 H 1.1374 -0.1903 -0.0900 0.063 Uiso 1 1 calc R U . . .
C34 C 0.2877(3) 0.3313(4) 1.0443(2) 0.0471(12) Uani 1 1 d . . . . .
H34 H 0.2964 0.3729 1.0718 0.056 Uiso 1 1 calc R U . . .
C85 C 0.1555(4) 1.1786(3) 0.5872(2) 0.0439(11) Uani 1 1 d . . . . .
H85 H 0.2143 1.2061 0.5858 0.053 Uiso 1 1 calc R U . . .
C61 C 1.3050(4) -0.1586(3) 0.3722(2) 0.0474(11) Uani 1 1 d . . . . .
H61 H 1.3201 -0.1334 0.4078 0.057 Uiso 1 1 calc R U . . .
C55 C 1.0898(5) -0.0972(3) -0.0246(3) 0.0568(14) Uani 1 1 d . . . . .
H55 H 1.0473 -0.0679 -0.0496 0.068 Uiso 1 1 calc R U . . .
C28 C 0.3823(3) 0.5977(4) 1.0680(2) 0.0468(12) Uani 1 1 d . . . . .
H28 H 0.3523 0.5457 1.0864 0.056 Uiso 1 1 calc R U . . .
C108 C 0.7662(4) 0.5248(4) -0.2992(3) 0.0579(15) Uani 1 1 d . . . . .
H108 H 0.7280 0.5563 -0.3263 0.069 Uiso 1 1 calc R U . . .
C35 C 0.2488(4) 0.2546(4) 1.0736(3) 0.0609(16) Uani 1 1 d . . . . .
H35 H 0.2308 0.2432 1.1219 0.073 Uiso 1 1 calc R U . . .
C100 C 1.0625(4) 0.1534(3) -0.2303(2) 0.0528(13) Uani 1 1 d . . . . .
H100 H 1.0221 0.1830 -0.2567 0.063 Uiso 1 1 calc R U . . .
C107 C 0.8346(5) 0.4634(5) -0.3248(3) 0.0653(17) Uani 1 1 d . . . . .
H107 H 0.8476 0.4531 -0.3715 0.078 Uiso 1 1 calc R U . . .
C37 C 0.2623(4) 0.2155(4) 0.9639(3) 0.0567(13) Uani 1 1 d . . . . .
H37 H 0.2529 0.1747 0.9359 0.068 Uiso 1 1 calc R U . . .
C109 C 0.7528(4) 0.5410(4) -0.2322(3) 0.0574(14) Uani 1 1 d . . . . .
H109 H 0.7067 0.5862 -0.2144 0.069 Uiso 1 1 calc R U . . .
C78 C -0.2583(4) 0.8154(4) 0.5841(3) 0.0542(13) Uani 1 1 d . . . . .
H78 H -0.3210 0.8469 0.5885 0.065 Uiso 1 1 calc R U . . .
C36 C 0.2361(4) 0.1961(4) 1.0346(3) 0.0605(15) Uani 1 1 d . . . . .
H36 H 0.2101 0.1432 1.0545 0.073 Uiso 1 1 calc R U . . .
C29 C 0.3926(4) 0.6553(4) 1.1094(3) 0.0606(16) Uani 1 1 d . . . . .
H29 H 0.3699 0.6438 1.1576 0.073 Uiso 1 1 calc R U . . .
C79 C -0.2502(4) 0.7304(4) 0.5767(3) 0.0542(13) Uani 1 1 d . . . . .
H79 H -0.3075 0.7017 0.5768 0.065 Uiso 1 1 calc R U . . .
C31 C 0.4687(4) 0.7457(4) 1.0098(3) 0.0563(13) Uani 1 1 d . . . . .
H31 H 0.4981 0.7975 0.9903 0.068 Uiso 1 1 calc R U . . .
C101 C 1.1102(6) 0.0736(4) -0.2469(3) 0.0685(19) Uani 1 1 d . . . . .
H101 H 1.1017 0.0480 -0.2845 0.082 Uiso 1 1 calc R U . . .
C30 C 0.4361(4) 0.7311(4) 1.0815(3) 0.0620(16) Uani 1 1 d . . . . .
H30 H 0.4437 0.7720 1.1099 0.074 Uiso 1 1 calc R U . . .
C102 C 1.1691(5) 0.0331(4) -0.2081(3) 0.0693(17) Uani 1 1 d . . . . .
H102 H 1.2032 -0.0204 -0.2185 0.083 Uiso 1 1 calc R U . . .
C103 C 1.1765(6) 0.0724(4) -0.1549(4) 0.0768(19) Uani 1 1 d . . . . .
H103 H 1.2157 0.0436 -0.1274 0.092 Uiso 1 1 calc R U . . .
C111 C 0.3756(5) 1.0636(5) 0.5470(5) 0.102(3) Uani 1 1 d . . . . .
C112 C 1.3318(12) -0.1676(10) -0.2857(8) 0.182(5) Uiso 1 1 d . . . . .

loop_
_atom_site_aniso_label
_atom_site_aniso_U_11
_atom_site_aniso_U_22
_atom_site_aniso_U_33
_atom_site_aniso_U_23
_atom_site_aniso_U_13
_atom_site_aniso_U_12
S12 0.0282(5) 0.0325(5) 0.0221(4) -0.0088(3) -0.0074(3) 0.0035(4)
S5 0.0406(5) 0.0187(4) 0.0230(4) -0.0011(3) 0.0008(4) 0.0034(4)
N74 0.0320(17) 0.0282(16) 0.0248(15) -0.0003(12) -0.0087(13) -0.0029(13)
N50 0.0295(16) 0.0263(16) 0.0258(15) -0.0022(12) -0.0098(12) 0.0044(13)
N26 0.0255(17) 0.057(2) 0.0215(15) -0.0010(15) -0.0034(13) 0.0130(16)
N98 0.043(2) 0.042(2) 0.0227(15) 0.0013(14) -0.0096(14) -0.0117(16)
N75 0.042(2) 0.0382(19) 0.0283(16) 0.0045(14) -0.0141(14) -0.0122(16)
N86 0.044(2) 0.0307(18) 0.045(2) -0.0064(15) -0.0127(16) -0.0050(15)
C10 0.0271(18) 0.0220(17) 0.0198(15) 0.0009(13) -0.0058(13) 0.0017(14)
N62 0.054(2) 0.038(2) 0.0324(17) -0.0043(15) -0.0232(16) 0.0111(17)
C9 0.0257(17) 0.0216(17) 0.0219(16) -0.0052(13) -0.0058(13) 0.0023(14)
C6 0.0285(18) 0.0178(16) 0.0239(16) -0.0038(13) -0.0051(14) 0.0020(13)
C7 0.0291(18) 0.0221(17) 0.0224(16) -0.0010(13) -0.0053(14) 0.0041(14)
C39 0.0287(18) 0.0254(18) 0.0217(16) -0.0007(13) -0.0051(14) 0.0018(14)
C11 0.0251(17) 0.0250(17) 0.0196(15) -0.0021(13) -0.0036(13) -0.0024(14)
N56 0.065(3) 0.035(2) 0.044(2) -0.0076(16) -0.0336(19) 0.0159(18)
C2 0.0271(18) 0.0221(17) 0.0229(16) -0.0053(13) -0.0070(14) -0.0004(14)
C66 0.0281(18) 0.0243(18) 0.0240(16) -0.0021(13) -0.0070(14) 0.0003(14)
C1 0.0264(18) 0.0241(17) 0.0212(16) -0.0033(13) -0.0066(13) -0.0045(14)
N110 0.051(2) 0.061(3) 0.039(2) 0.0123(18) -0.0240(18) -0.004(2)
C15 0.0261(18) 0.0314(19) 0.0205(16) -0.0012(14) -0.0065(14) 0.0004(15)
C14 0.0317(19) 0.0206(16) 0.0212(16) -0.0043(13) -0.0105(14) 0.0017(14)
C3 0.0317(19) 0.0207(17) 0.0218(16) -0.0024(13) -0.0069(14) -0.0015(14)
C42 0.037(2) 0.0244(18) 0.0228(17) -0.0007(14) -0.0089(15) 0.0047(15)
C8 0.0232(17) 0.0240(17) 0.0206(15) -0.0021(13) -0.0047(13) 0.0028(13)
C73 0.034(2) 0.0268(18) 0.0232(17) 0.0015(14) -0.0083(15) -0.0047(15)
C87 0.0318(19) 0.0217(17) 0.0211(16) -0.0020(13) -0.0096(14) 0.0050(14)
C71 0.0323(19) 0.0263(18) 0.0227(16) 0.0003(13) -0.0098(14) -0.0027(15)
C68 0.0324(19) 0.0220(17) 0.0289(18) -0.0003(14) -0.0099(15) -0.0040(15)
N32 0.034(2) 0.066(3) 0.051(2) -0.016(2) -0.0129(17) 0.0145(19)
C4 0.0327(19) 0.0164(15) 0.0187(15) -0.0036(12) -0.0037(13) -0.0023(14)
C63 0.0274(18) 0.0254(18) 0.0213(16) -0.0024(13) -0.0087(14) -0.0007(14)
C13 0.0257(17) 0.0221(17) 0.0232(16) -0.0073(13) -0.0069(13) 0.0004(14)
C44 0.034(2) 0.0293(19) 0.0213(16) -0.0049(14) -0.0107(14) 0.0026(15)
N38 0.047(2) 0.055(3) 0.0358(19) 0.0091(18) -0.0053(17) -0.0004(19)
C90 0.038(2) 0.0268(18) 0.0225(16) -0.0010(14) -0.0118(15) 0.0073(16)
C72 0.0300(19) 0.0264(18) 0.0280(18) -0.0032(14) -0.0071(15) -0.0026(15)
C70 0.0319(19) 0.0225(17) 0.0244(16) -0.0011(13) -0.0085(14) -0.0023(15)
C43 0.036(2) 0.0293(19) 0.0222(16) -0.0018(14) -0.0139(15) 0.0067(16)
C67 0.0292(19) 0.0274(19) 0.0301(18) 0.0019(15) -0.0076(15) -0.0049(15)
C91 0.0284(19) 0.033(2) 0.0217(16) -0.0035(14) -0.0037(14) 0.0079(15)
C69 0.0323(19) 0.0281(18) 0.0190(16) 0.0023(13) -0.0083(14) -0.0079(15)
C88 0.032(2) 0.0300(19) 0.0261(17) -0.0042(15) -0.0101(15) 0.0087(16)
C92 0.0274(18) 0.0295(19) 0.0227(16) -0.0032(14) -0.0094(14) 0.0038(15)
C95 0.037(2) 0.034(2) 0.0262(18) -0.0008(15) -0.0125(16) 0.0011(17)
C48 0.037(2) 0.0267(18) 0.0230(17) -0.0022(14) -0.0102(15) 0.0041(16)
C89 0.032(2) 0.036(2) 0.0284(18) -0.0011(15) -0.0152(15) 0.0076(16)
C47 0.036(2) 0.0245(18) 0.0244(17) -0.0035(14) -0.0114(15) 0.0040(15)
C20 0.030(2) 0.0281(19) 0.0308(19) -0.0014(15) -0.0043(15) 0.0045(15)
C81 0.038(2) 0.034(2) 0.0230(17) -0.0048(15) -0.0079(15) -0.0016(17)
C65 0.031(2) 0.0218(17) 0.0333(19) -0.0002(14) -0.0096(15) -0.0024(15)
C18 0.029(2) 0.041(2) 0.0261(18) 0.0034(16) -0.0031(15) 0.0057(17)
C49 0.0316(19) 0.0269(19) 0.0265(17) -0.0014(14) -0.0087(15) 0.0049(15)
C41 0.038(2) 0.0247(18) 0.0341(19) -0.0048(15) -0.0169(17) 0.0025(16)
C40 0.034(2) 0.0251(18) 0.0328(19) -0.0041(15) -0.0147(16) 0.0056(15)
C16 0.037(2) 0.0297(19) 0.0227(17) 0.0007(14) -0.0063(15) 0.0034(16)
C45 0.0308(19) 0.0245(18) 0.0285(18) -0.0004(14) -0.0103(15) 0.0006(15)
C51 0.034(2) 0.0250(18) 0.0300(18) -0.0013(14) -0.0128(15) 0.0006(15)
C96 0.037(2) 0.034(2) 0.0259(18) 0.0026(15) -0.0137(16) -0.0025(17)
C97 0.041(2) 0.044(2) 0.0219(17) 0.0053(16) -0.0132(16) -0.0125(19)
C23 0.0262(19) 0.051(3) 0.0260(18) 0.0036(17) -0.0045(15) 0.0109(18)
C64 0.0261(18) 0.0287(19) 0.0316(18) 0.0005(15) -0.0080(15) -0.0042(15)
C76 0.032(2) 0.035(2) 0.0232(17) 0.0007(15) -0.0095(15) -0.0081(16)
C19 0.036(2) 0.031(2) 0.0283(18) 0.0054(15) -0.0044(16) 0.0008(17)
C46 0.034(2) 0.0278(19) 0.0289(18) -0.0006(15) -0.0153(15) 0.0045(15)
C94 0.041(2) 0.036(2) 0.0248(18) -0.0023(15) -0.0109(16) 0.0011(18)
C93 0.041(2) 0.036(2) 0.0247(18) -0.0012(16) -0.0014(16) -0.0092(18)
C52 0.035(2) 0.033(2) 0.039(2) -0.0056(16) -0.0201(17) 0.0073(17)
C82 0.039(2) 0.031(2) 0.0256(18) -0.0020(15) -0.0074(16) -0.0016(17)
C17 0.039(2) 0.035(2) 0.0242(18) -0.0038(15) -0.0036(16) 0.0080(17)
C24 0.0261(19) 0.045(2) 0.0276(18) 0.0034(16) -0.0058(15) 0.0075(17)
C25 0.0212(18) 0.055(3) 0.0270(18) 0.0042(18) -0.0032(15) 0.0130(17)
C57 0.031(2) 0.031(2) 0.0243(17) -0.0022(15) -0.0051(15) 0.0066(16)
C105 0.042(2) 0.048(3) 0.0245(18) 0.0104(17) -0.0143(17) -0.011(2)
N104 0.077(3) 0.043(2) 0.060(3) -0.018(2) -0.022(2) 0.011(2)
C21 0.0237(19) 0.059(3) 0.0283(19) -0.0018(18) -0.0045(15) 0.0176(19)
C58 0.042(2) 0.036(2) 0.0293(19) -0.0084(16) -0.0100(17) 0.0128(18)
C22 0.031(2) 0.046(2) 0.031(2) -0.0003(17) -0.0091(16) 0.0107(18)
C59 0.053(3) 0.034(2) 0.040(2) -0.0042(18) -0.016(2) 0.018(2)
C80 0.047(3) 0.048(3) 0.036(2) 0.0017(19) -0.0146(19) -0.018(2)
C83 0.050(3) 0.034(2) 0.0296(19) -0.0056(16) -0.0061(18) 0.0047(19)
C27 0.025(2) 0.058(3) 0.038(2) -0.006(2) -0.0075(17) 0.016(2)
C99 0.048(3) 0.042(2) 0.029(2) -0.0100(18) 0.0029(18) -0.011(2)
C33 0.025(2) 0.052(3) 0.033(2) 0.0051(19) -0.0034(16) 0.0060(18)
C53 0.047(3) 0.035(2) 0.050(2) -0.0142(19) -0.022(2) 0.0067(19)
C60 0.059(3) 0.052(3) 0.033(2) -0.0018(19) -0.020(2) 0.027(2)
C84 0.066(3) 0.027(2) 0.033(2) -0.0043(16) -0.008(2) -0.004(2)
C106 0.048(3) 0.067(3) 0.032(2) 0.006(2) -0.0207(19) -0.015(2)
C77 0.037(2) 0.052(3) 0.041(2) -0.004(2) -0.0131(19) -0.004(2)
C54 0.078(4) 0.039(3) 0.053(3) -0.018(2) -0.042(3) 0.018(2)
C34 0.037(2) 0.068(3) 0.028(2) 0.005(2) -0.0037(17) 0.011(2)
C85 0.056(3) 0.032(2) 0.048(2) -0.0055(19) -0.018(2) -0.009(2)
C61 0.067(3) 0.045(3) 0.037(2) -0.0038(19) -0.028(2) 0.010(2)
C55 0.087(4) 0.048(3) 0.049(3) -0.016(2) -0.045(3) 0.028(3)
C28 0.040(2) 0.066(3) 0.033(2) -0.016(2) -0.0108(18) 0.025(2)
C108 0.053(3) 0.082(4) 0.045(3) 0.023(3) -0.031(2) -0.014(3)
C35 0.050(3) 0.084(4) 0.033(2) 0.021(3) 0.000(2) 0.006(3)
C100 0.065(3) 0.059(3) 0.029(2) -0.009(2) -0.001(2) -0.017(3)
C107 0.063(4) 0.107(5) 0.035(2) 0.014(3) -0.029(2) -0.025(4)
C37 0.053(3) 0.056(3) 0.054(3) 0.006(2) -0.007(2) -0.006(2)
C109 0.055(3) 0.071(4) 0.050(3) 0.021(2) -0.028(2) -0.004(3)
C78 0.036(3) 0.068(4) 0.061(3) -0.011(3) -0.015(2) -0.006(2)
C36 0.058(3) 0.057(3) 0.049(3) 0.014(3) 0.005(2) -0.002(3)
C29 0.044(3) 0.093(5) 0.044(3) -0.018(3) -0.018(2) 0.029(3)
C79 0.041(3) 0.069(4) 0.058(3) -0.011(3) -0.015(2) -0.021(2)
C31 0.039(3) 0.072(4) 0.064(3) -0.024(3) -0.022(2) 0.012(2)
C101 0.111(5) 0.048(3) 0.036(3) -0.016(2) 0.007(3) -0.025(3)
C30 0.044(3) 0.084(4) 0.065(3) -0.039(3) -0.022(3) 0.027(3)
C102 0.082(4) 0.052(3) 0.068(4) -0.026(3) -0.005(3) -0.007(3)
C103 0.088(5) 0.055(4) 0.093(5) -0.037(3) -0.032(4) 0.027(3)
C111 0.054(4) 0.064(4) 0.187(9) -0.013(5) -0.026(5) -0.010(3)

loop_
_atom_type_symbol
_atom_type_description
_atom_type_scat_dispersion_real
_atom_type_scat_dispersion_imag
_atom_type_scat_source
C C 0.0033 0.0016 'International Tables Vol C Tables 4.2.6.8 and 6.1.1.4'
H H 0.0000 0.0000 'International Tables Vol C Tables 4.2.6.8 and 6.1.1.4'
N N 0.0061 0.0033 'International Tables Vol C Tables 4.2.6.8 and 6.1.1.4'
S S 0.1246 0.1234 'International Tables Vol C Tables 4.2.6.8 and 6.1.1.4'

loop_
_geom_angle_atom_site_label_1
_geom_angle_atom_site_label_2
_geom_angle_atom_site_label_3
_geom_angle
_geom_angle_site_symmetry_1
_geom_angle_site_symmetry_3
_geom_angle_publ_flag
C13 S12 C11 100.68(16) . . ?
C6 S5 C4 100.34(16) . . ?
C69 N74 C73 117.2(3) . . ?
C45 N50 C49 117.5(3) . . ?
C21 N26 C25 119.0(3) . . ?
C21 N26 H26 120.5 . . ?
C25 N26 H26 120.5 . . ?
C93 N98 C97 117.6(3) . . ?
C80 N75 C76 117.2(4) . . ?
C85 N86 C81 117.7(4) . . ?
C11 C10 C9 121.5(3) . . ?
C11 C10 H10 119.2 . . ?
C9 C10 H10 119.2 . . ?
C61 N62 C57 116.9(4) . . ?
C10 C9 C8 118.8(3) . . ?
C10 C9 C39 117.3(3) . . ?
C8 C9 C39 123.7(3) . . ?
C7 C6 C11 119.5(3) . . ?
C7 C6 S5 119.3(3) . . ?
C11 C6 S5 121.1(3) . . ?
C6 C7 C8 121.4(3) . . ?
C6 C7 H7 119.3 . . ?
C8 C7 H7 119.3 . . ?
C44 C39 C40 118.1(3) . . ?
C44 C39 C9 121.1(3) . . ?
C40 C39 C9 120.6(3) . . ?
C10 C11 C6 119.6(3) . . ?
C10 C11 S12 118.9(3) . . ?
C6 C11 S12 121.5(3) . . ?
C55 N56 C51 117.3(4) . . ?
C1 C2 C3 119.4(3) . . ?
C1 C2 C63 123.5(3) . . ?
C3 C2 C63 117.2(3) . . ?
C65 C66 C67 117.7(3) . . ?
C65 C66 C71 121.5(3) . . ?
C67 C66 C71 120.8(3) . . ?
C2 C1 C14 118.9(3) . . ?
C2 C1 C15 123.7(3) . . ?
C14 C1 C15 117.2(3) . . ?
C105 N110 C109 117.6(4) . . ?
C16 C15 C20 117.5(3) . . ?
C16 C15 C1 121.3(3) . . ?
C20 C15 C1 121.0(3) . . ?
C13 C14 C1 121.6(3) . . ?
C13 C14 H14 119.2 . . ?
C1 C14 H14 119.2 . . ?
C4 C3 C2 121.4(3) . . ?
C4 C3 H3 119.3 . . ?
C2 C3 H3 119.3 . . ?
C43 C42 C41 118.2(3) . . ?
C43 C42 C47 121.1(3) . . ?
C41 C42 C47 120.7(3) . . ?
C7 C8 C9 119.2(3) . . ?
C7 C8 C87 118.4(3) . . ?
C9 C8 C87 122.4(3) . . ?
N74 C73 C72 122.8(3) . . ?
N74 C73 C81 115.6(3) . . ?
C72 C73 C81 121.7(3) . . ?
C92 C87 C88 118.7(3) . . ?
C92 C87 C8 120.9(3) . . ?
C88 C87 C8 120.4(3) . . ?
C70 C71 C72 117.0(4) . . ?
C70 C71 C66 121.3(3) . . ?
C72 C71 C66 121.7(3) . . ?
C67 C68 C63 120.5(3) . . ?
C67 C68 H68 119.7 . . ?
C63 C68 H68 119.7 . . ?
C27 N32 C31 117.9(5) . . ?
C3 C4 C13 119.3(3) . . ?
C3 C4 S5 119.2(3) . . ?
C13 C4 S5 121.4(3) . . ?
C64 C63 C68 118.9(3) . . ?
C64 C63 C2 119.3(3) . . ?
C68 C63 C2 121.8(3) . . ?
C14 C13 C4 119.2(3) . . ?
C14 C13 S12 119.8(3) . . ?
C4 C13 S12 120.9(3) . . ?
C43 C44 C39 121.4(3) . . ?
C43 C44 H44 119.3 . . ?
C39 C44 H44 119.3 . . ?
C33 N38 C37 117.4(4) . . ?
C89 C90 C91 117.7(3) . . ?
C89 C90 C95 120.5(3) . . ?
C91 C90 C95 121.7(3) . . ?
C73 C72 C71 119.6(4) . . ?
C73 C72 H72 120.2 . . ?
C71 C72 H72 120.2 . . ?
C69 C70 C71 120.0(3) . . ?
C69 C70 H70 120.0 . . ?
C71 C70 H70 120.0 . . ?
C44 C43 C42 120.9(3) . . ?
C44 C43 H43 119.5 . . ?
C42 C43 H43 119.5 . . ?
C68 C67 C66 121.0(3) . . ?
C68 C67 H67 119.5 . . ?
C66 C67 H67 119.5 . . ?
C92 C91 C90 121.0(3) . . ?
C92 C91 H91 119.5 . . ?
C90 C91 H91 119.5 . . ?
N74 C69 C70 123.3(3) . . ?
N74 C69 C76 116.2(3) . . ?
C70 C69 C76 120.4(3) . . ?
C87 C88 C89 120.6(3) . . ?
C87 C88 H88 119.7 . . ?
C89 C88 H88 119.7 . . ?
C87 C92 C91 120.8(3) . . ?
C87 C92 H92 119.6 . . ?
C91 C92 H92 119.6 . . ?
C96 C95 C94 116.8(3) . . ?
C96 C95 C90 122.4(4) . . ?
C94 C95 C90 120.7(3) . . ?
C49 C48 C47 119.4(3) . . ?
C49 C48 H48 120.3 . . ?
C47 C48 H48 120.3 . . ?
C88 C89 C90 121.1(3) . . ?
C88 C89 H89 119.4 . . ?
C90 C89 H89 119.4 . . ?
C46 C47 C48 117.6(3) . . ?
C46 C47 C42 121.1(3) . . ?
C48 C47 C42 121.3(3) . . ?
C19 C20 C15 120.7(4) . . ?
C19 C20 H20 119.6 . . ?
C15 C20 H20 119.6 . . ?
N86 C81 C82 121.8(4) . . ?
N86 C81 C73 117.0(4) . . ?
C82 C81 C73 121.2(4) . . ?
C64 C65 C66 121.2(3) . . ?
C64 C65 H65 119.4 . . ?
C66 C65 H65 119.4 . . ?
C19 C18 C17 117.4(3) . . ?
C19 C18 C23 122.1(4) . . ?
C17 C18 C23 120.4(4) . . ?
N50 C49 C48 122.9(3) . . ?
N50 C49 C57 116.2(3) . . ?
C48 C49 C57 120.9(3) . . ?
C40 C41 C42 121.2(4) . . ?
C40 C41 H41 119.4 . . ?
C42 C41 H41 119.4 . . ?
C41 C40 C39 120.1(4) . . ?
C41 C40 H40 120.0 . . ?
C39 C40 H40 120.0 . . ?
C17 C16 C15 121.0(4) . . ?
C17 C16 H16 119.5 . . ?
C15 C16 H16 119.5 . . ?
N50 C45 C46 122.6(3) . . ?
N50 C45 C51 117.3(3) . . ?
C46 C45 C51 120.1(3) . . ?
N56 C51 C52 121.7(3) . . ?
N56 C51 C45 116.4(3) . . ?
C52 C51 C45 121.9(3) . . ?
C97 C96 C95 119.5(4) . . ?
C97 C96 H96 120.3 . . ?
C95 C96 H96 120.3 . . ?
N98 C97 C96 123.3(4) . . ?
N98 C97 C105 117.2(3) . . ?
C96 C97 C105 119.5(4) . . ?
C24 C23 C22 118.2(4) . . ?
C24 C23 C18 120.7(4) . . ?
C22 C23 C18 121.1(4) . . ?
C65 C64 C63 120.6(3) . . ?
C65 C64 H64 119.7 . . ?
C63 C64 H64 119.7 . . ?
N75 C76 C77 123.7(4) . . ?
N75 C76 C69 115.9(4) . . ?
C77 C76 C69 120.4(4) . . ?
C20 C19 C18 121.7(4) . . ?
C20 C19 H19 119.1 . . ?
C18 C19 H19 119.1 . . ?
C47 C46 C45 120.0(3) . . ?
C47 C46 H46 120.0 . . ?
C45 C46 H46 120.0 . . ?
C93 C94 C95 119.5(4) . . ?
C93 C94 H94 120.2 . . ?
C95 C94 H94 120.2 . . ?
N98 C93 C94 123.0(4) . . ?
N98 C93 C99 117.4(4) . . ?
C94 C93 C99 119.5(4) . . ?
C53 C52 C51 119.8(4) . . ?
C53 C52 H52 120.1 . . ?
C51 C52 H52 120.1 . . ?
C83 C82 C81 119.2(4) . . ?
C83 C82 H82 120.4 . . ?
C81 C82 H82 120.4 . . ?
C16 C17 C18 121.4(4) . . ?
C16 C17 H17 119.3 . . ?
C18 C17 H17 119.3 . . ?
C23 C24 C25 119.2(4) . . ?
C23 C24 H24 120.4 . . ?
C25 C24 H24 120.4 . . ?
N26 C25 C24 122.6(4) . . ?
N26 C25 C33 116.2(4) . . ?
C24 C25 C33 121.2(4) . . ?
N62 C57 C58 122.4(3) . . ?
N62 C57 C49 115.9(3) . . ?
C58 C57 C49 121.7(3) . . ?
N110 C105 C106 122.9(4) . . ?
N110 C105 C97 117.2(4) . . ?
C106 C105 C97 119.9(4) . . ?
C99 N104 C103 116.5(5) . . ?
N26 C21 C22 121.7(4) . . ?
N26 C21 C27 117.7(4) . . ?
C22 C21 C27 120.6(4) . . ?
C59 C58 C57 119.0(4) . . ?
C59 C58 H58 120.5 . . ?
C57 C58 H58 120.5 . . ?
C23 C22 C21 119.3(4) . . ?
C23 C22 H22 120.4 . . ?
C21 C22 H22 120.4 . . ?
C60 C59 C58 119.5(4) . . ?
C60 C59 H59 120.2 . . ?
C58 C59 H59 120.2 . . ?
N75 C80 C79 123.6(5) . . ?
N75 C80 H80 118.2 . . ?
C79 C80 H80 118.2 . . ?
C84 C83 C82 119.3(4) . . ?
C84 C83 H83 120.4 . . ?
C82 C83 H83 120.4 . . ?
N32 C27 C28 123.2(5) . . ?
N32 C27 C21 118.2(4) . . ?
C28 C27 C21 118.5(5) . . ?
N104 C99 C100 123.0(5) . . ?
N104 C99 C93 116.1(4) . . ?
C100 C99 C93 120.8(5) . . ?
N38 C33 C34 123.0(5) . . ?
N38 C33 C25 115.8(4) . . ?
C34 C33 C25 121.2(5) . . ?
C54 C53 C52 118.7(4) . . ?
C54 C53 H53 120.6 . . ?
C52 C53 H53 120.6 . . ?
C59 C60 C61 118.2(4) . . ?
C59 C60 H60 120.9 . . ?
C61 C60 H60 120.9 . . ?
C83 C84 C85 118.2(4) . . ?
C83 C84 H84 120.9 . . ?
C85 C84 H84 120.9 . . ?
C107 C106 C105 116.8(5) . . ?
C107 C106 H106 121.6 . . ?
C105 C106 H106 121.6 . . ?
C76 C77 C78 117.5(5) . . ?
C76 C77 H77 121.2 . . ?
C78 C77 H77 121.2 . . ?
C53 C54 C55 118.2(4) . . ?
C53 C54 H54 120.9 . . ?
C55 C54 H54 120.9 . . ?
C35 C34 C33 118.0(5) . . ?
C35 C34 H34 121.0 . . ?
C33 C34 H34 121.0 . . ?
N86 C85 C84 123.8(4) . . ?
N86 C85 H85 118.1 . . ?
C84 C85 H85 118.1 . . ?
N62 C61 C60 123.9(4) . . ?
N62 C61 H61 118.1 . . ?
C60 C61 H61 118.1 . . ?
N56 C55 C54 124.2(4) . . ?
N56 C55 H55 117.9 . . ?
C54 C55 H55 117.9 . . ?
C29 C28 C27 117.9(5) . . ?
C29 C28 H28 121.0 . . ?
C27 C28 H28 121.0 . . ?
C107 C108 C109 118.0(5) . . ?
C107 C108 H108 121.0 . . ?
C109 C108 H108 121.0 . . ?
C36 C35 C34 120.7(5) . . ?
C36 C35 H35 119.6 . . ?
C34 C35 H35 119.6 . . ?
C99 C100 C101 118.0(6) . . ?
C99 C100 H100 121.0 . . ?
C101 C100 H100 121.0 . . ?
C108 C107 C106 121.1(5) . . ?
C108 C107 H107 119.4 . . ?
C106 C107 H107 119.4 . . ?
N38 C37 C36 122.8(6) . . ?
N38 C37 H37 118.6 . . ?
C36 C37 H37 118.6 . . ?
N110 C109 C108 123.4(6) . . ?
N110 C109 H109 118.3 . . ?
C108 C109 H109 118.3 . . ?
C79 C78 C77 118.7(5) . . ?
C79 C78 H78 120.7 . . ?
C77 C78 H78 120.7 . . ?
C35 C36 C37 118.1(5) . . ?
C35 C36 H36 121.0 . . ?
C37 C36 H36 121.0 . . ?
C28 C29 C30 120.2(5) . . ?
C28 C29 H29 119.9 . . ?
C30 C29 H29 119.9 . . ?
C78 C79 C80 119.1(4) . . ?
C78 C79 H79 120.4 . . ?
C80 C79 H79 120.4 . . ?
N32 C31 C30 122.7(6) . . ?
N32 C31 H31 118.6 . . ?
C30 C31 H31 118.6 . . ?
C102 C101 C100 119.5(5) . . ?
C102 C101 H101 120.3 . . ?
C100 C101 H101 120.3 . . ?
C29 C30 C31 118.0(5) . . ?
C29 C30 H30 121.0 . . ?
C31 C30 H30 121.0 . . ?
C103 C102 C101 117.1(6) . . ?
C103 C102 H102 121.5 . . ?
C101 C102 H102 121.5 . . ?
N104 C103 C102 125.9(7) . . ?
N104 C103 H103 117.1 . . ?
C102 C103 H103 117.1 . . ?

loop_
_geom_bond_atom_site_label_1
_geom_bond_atom_site_label_2
_geom_bond_distance
_geom_bond_site_symmetry_2
_geom_bond_publ_flag
S12 C13 1.763(4) . ?
S12 C11 1.768(3) . ?
S5 C6 1.766(4) . ?
S5 C4 1.767(3) . ?
N74 C69 1.337(5) . ?
N74 C73 1.350(5) . ?
N50 C45 1.335(5) . ?
N50 C49 1.359(5) . ?
N26 C21 1.328(6) . ?
N26 C25 1.337(6) . ?
N26 H26 0.8800 . ?
N98 C93 1.328(6) . ?
N98 C97 1.339(6) . ?
N75 C80 1.324(6) . ?
N75 C76 1.338(5) . ?
N86 C85 1.336(6) . ?
N86 C81 1.344(5) . ?
C10 C11 1.388(5) . ?
C10 C9 1.393(5) . ?
C10 H10 0.9500 . ?
N62 C61 1.342(5) . ?
N62 C57 1.350(5) . ?
C9 C8 1.410(5) . ?
C9 C39 1.477(5) . ?
C6 C7 1.385(5) . ?
C6 C11 1.396(5) . ?
C7 C8 1.396(5) . ?
C7 H7 0.9500 . ?
C39 C44 1.386(5) . ?
C39 C40 1.414(5) . ?
N56 C55 1.331(6) . ?
N56 C51 1.336(5) . ?
C2 C1 1.398(5) . ?
C2 C3 1.401(5) . ?
C2 C63 1.488(5) . ?
C66 C65 1.396(5) . ?
C66 C67 1.410(5) . ?
C66 C71 1.478(5) . ?
C1 C14 1.402(5) . ?
C1 C15 1.494(5) . ?
N110 C105 1.315(6) . ?
N110 C109 1.337(6) . ?
C15 C16 1.398(5) . ?
C15 C20 1.402(5) . ?
C14 C13 1.388(5) . ?
C14 H14 0.9500 . ?
C3 C4 1.389(5) . ?
C3 H3 0.9500 . ?
C42 C43 1.393(5) . ?
C42 C41 1.396(5) . ?
C42 C47 1.479(5) . ?
C8 C87 1.493(5) . ?
C73 C72 1.391(6) . ?
C73 C81 1.482(5) . ?
C87 C92 1.386(5) . ?
C87 C88 1.387(5) . ?
C71 C70 1.386(5) . ?
C71 C72 1.400(5) . ?
C68 C67 1.382(5) . ?
C68 C63 1.395(5) . ?
C68 H68 0.9500 . ?
N32 C27 1.315(7) . ?
N32 C31 1.351(7) . ?
C4 C13 1.405(5) . ?
C63 C64 1.392(5) . ?
C44 C43 1.381(5) . ?
C44 H44 0.9500 . ?
N38 C33 1.330(6) . ?
N38 C37 1.354(7) . ?
C90 C89 1.394(5) . ?
C90 C91 1.397(5) . ?
C90 C95 1.466(5) . ?
C72 H72 0.9500 . ?
C70 C69 1.385(5) . ?
C70 H70 0.9500 . ?
C43 H43 0.9500 . ?
C67 H67 0.9500 . ?
C91 C92 1.387(5) . ?
C91 H91 0.9500 . ?
C69 C76 1.497(5) . ?
C88 C89 1.392(5) . ?
C88 H88 0.9500 . ?
C92 H92 0.9500 . ?
C95 C96 1.397(5) . ?
C95 C94 1.398(6) . ?
C48 C49 1.387(5) . ?
C48 C47 1.388(5) . ?
C48 H48 0.9500 . ?
C89 H89 0.9500 . ?
C47 C46 1.388(5) . ?
C20 C19 1.383(5) . ?
C20 H20 0.9500 . ?
C81 C82 1.394(6) . ?
C65 C64 1.384(5) . ?
C65 H65 0.9500 . ?
C18 C19 1.390(6) . ?
C18 C17 1.395(6) . ?
C18 C23 1.490(5) . ?
C49 C57 1.476(5) . ?
C41 C40 1.387(5) . ?
C41 H41 0.9500 . ?
C40 H40 0.9500 . ?
C16 C17 1.383(5) . ?
C16 H16 0.9500 . ?
C45 C46 1.395(5) . ?
C45 C51 1.480(5) . ?
C51 C52 1.398(5) . ?
C96 C97 1.388(5) . ?
C96 H96 0.9500 . ?
C97 C105 1.498(6) . ?
C23 C24 1.383(6) . ?
C23 C22 1.388(6) . ?
C64 H64 0.9500 . ?
C76 C77 1.387(6) . ?
C19 H19 0.9500 . ?
C46 H46 0.9500 . ?
C94 C93 1.397(5) . ?
C94 H94 0.9500 . ?
C93 C99 1.503(6) . ?
C52 C53 1.370(6) . ?
C52 H52 0.9500 . ?
C82 C83 1.379(6) . ?
C82 H82 0.9500 . ?
C17 H17 0.9500 . ?
C24 C25 1.400(5) . ?
C24 H24 0.9500 . ?
C25 C33 1.479(6) . ?
C57 C58 1.397(6) . ?
C105 C106 1.409(6) . ?
N104 C99 1.334(7) . ?
N104 C103 1.339(7) . ?
C21 C22 1.420(6) . ?
C21 C27 1.477(7) . ?
C58 C59 1.374(6) . ?
C58 H58 0.9500 . ?
C22 H22 0.9500 . ?
C59 C60 1.372(7) . ?
C59 H59 0.9500 . ?
C80 C79 1.380(7) . ?
C80 H80 0.9500 . ?
C83 C84 1.370(7) . ?
C83 H83 0.9500 . ?
C27 C28 1.434(6) . ?
C99 C100 1.370(6) . ?
C33 C34 1.388(6) . ?
C53 C54 1.367(6) . ?
C53 H53 0.9500 . ?
C60 C61 1.388(7) . ?
C60 H60 0.9500 . ?
C84 C85 1.385(7) . ?
C84 H84 0.9500 . ?
C106 C107 1.378(7) . ?
C106 H106 0.9500 . ?
C77 C78 1.401(7) . ?
C77 H77 0.9500 . ?
C54 C55 1.384(7) . ?
C54 H54 0.9500 . ?
C34 C35 1.383(8) . ?
C34 H34 0.9500 . ?
C85 H85 0.9500 . ?
C61 H61 0.9500 . ?
C55 H55 0.9500 . ?
C28 C29 1.356(8) . ?
C28 H28 0.9500 . ?
C108 C107 1.339(9) . ?
C108 C109 1.382(8) . ?
C108 H108 0.9500 . ?
C35 C36 1.345(9) . ?
C35 H35 0.9500 . ?
C100 C101 1.407(8) . ?
C100 H100 0.9500 . ?
C107 H107 0.9500 . ?
C37 C36 1.396(7) . ?
C37 H37 0.9500 . ?
C109 H109 0.9500 . ?
C78 C79 1.369(8) . ?
C78 H78 0.9500 . ?
C36 H36 0.9500 . ?
C29 C30 1.388(9) . ?
C29 H29 0.9500 . ?
C79 H79 0.9500 . ?
C31 C30 1.407(8) . ?
C31 H31 0.9500 . ?
C101 C102 1.373(10) . ?
C101 H101 0.9500 . ?
C30 H30 0.9500 . ?
C102 C103 1.347(8) . ?
C102 H102 0.9500 . ?
C103 H103 0.9500 . ?

loop_
_geom_torsion_atom_site_label_1
_geom_torsion_atom_site_label_2
_geom_torsion_atom_site_label_3
_geom_torsion_atom_site_label_4
_geom_torsion
_geom_torsion_site_symmetry_1
_geom_torsion_site_symmetry_2
_geom_torsion_site_symmetry_3
_geom_torsion_site_symmetry_4
_geom_torsion_publ_flag
C11 C10 C9 C8 1.2(5) . . . . ?
C11 C10 C9 C39 -174.5(3) . . . . ?
C4 S5 C6 C7 139.0(3) . . . . ?
C4 S5 C6 C11 -44.9(3) . . . . ?
C11 C6 C7 C8 0.6(5) . . . . ?
S5 C6 C7 C8 176.8(3) . . . . ?
C10 C9 C39 C44 -46.8(5) . . . . ?
C8 C9 C39 C44 137.8(4) . . . . ?
C10 C9 C39 C40 129.2(4) . . . . ?
C8 C9 C39 C40 -46.2(5) . . . . ?
C9 C10 C11 C6 0.3(5) . . . . ?
C9 C10 C11 S12 179.8(3) . . . . ?
C7 C6 C11 C10 -1.2(5) . . . . ?
S5 C6 C11 C10 -177.3(3) . . . . ?
C7 C6 C11 S12 179.3(3) . . . . ?
S5 C6 C11 S12 3.1(4) . . . . ?
C13 S12 C11 C10 -138.1(3) . . . . ?
C13 S12 C11 C6 41.4(3) . . . . ?
C3 C2 C1 C14 0.5(5) . . . . ?
C63 C2 C1 C14 -179.3(3) . . . . ?
C3 C2 C1 C15 174.9(3) . . . . ?
C63 C2 C1 C15 -4.9(5) . . . . ?
C2 C1 C15 C16 -47.6(5) . . . . ?
C14 C1 C15 C16 126.9(4) . . . . ?
C2 C1 C15 C20 137.7(4) . . . . ?
C14 C1 C15 C20 -47.8(5) . . . . ?
C2 C1 C14 C13 3.9(5) . . . . ?
C15 C1 C14 C13 -170.8(3) . . . . ?
C1 C2 C3 C4 -3.3(5) . . . . ?
C63 C2 C3 C4 176.4(3) . . . . ?
C6 C7 C8 C9 0.8(5) . . . . ?
C6 C7 C8 C87 -178.2(3) . . . . ?
C10 C9 C8 C7 -1.7(5) . . . . ?
C39 C9 C8 C7 173.7(3) . . . . ?
C10 C9 C8 C87 177.3(3) . . . . ?
C39 C9 C8 C87 -7.4(5) . . . . ?
C69 N74 C73 C72 -1.9(5) . . . . ?
C69 N74 C73 C81 177.1(3) . . . . ?
C7 C8 C87 C92 131.9(4) . . . . ?
C9 C8 C87 C92 -47.0(5) . . . . ?
C7 C8 C87 C88 -46.5(5) . . . . ?
C9 C8 C87 C88 134.6(4) . . . . ?
C65 C66 C71 C70 152.7(4) . . . . ?
C67 C66 C71 C70 -24.0(5) . . . . ?
C65 C66 C71 C72 -25.4(5) . . . . ?
C67 C66 C71 C72 158.0(3) . . . . ?
C2 C3 C4 C13 1.8(5) . . . . ?
C2 C3 C4 S5 -174.7(3) . . . . ?
C6 S5 C4 C3 -141.4(3) . . . . ?
C6 S5 C4 C13 42.1(3) . . . . ?
C67 C68 C63 C64 2.4(5) . . . . ?
C67 C68 C63 C2 -177.1(3) . . . . ?
C1 C2 C63 C64 128.5(4) . . . . ?
C3 C2 C63 C64 -51.3(4) . . . . ?
C1 C2 C63 C68 -52.0(5) . . . . ?
C3 C2 C63 C68 128.2(4) . . . . ?
C1 C14 C13 C4 -5.4(5) . . . . ?
C1 C14 C13 S12 171.5(3) . . . . ?
C3 C4 C13 C14 2.5(5) . . . . ?
S5 C4 C13 C14 179.0(3) . . . . ?
C3 C4 C13 S12 -174.3(3) . . . . ?
S5 C4 C13 S12 2.1(4) . . . . ?
C11 S12 C13 C14 139.1(3) . . . . ?
C11 S12 C13 C4 -44.1(3) . . . . ?
C40 C39 C44 C43 1.1(5) . . . . ?
C9 C39 C44 C43 177.2(3) . . . . ?
N74 C73 C72 C71 2.5(5) . . . . ?
C81 C73 C72 C71 -176.4(3) . . . . ?
C70 C71 C72 C73 -0.6(5) . . . . ?
C66 C71 C72 C73 177.6(3) . . . . ?
C72 C71 C70 C69 -1.9(5) . . . . ?
C66 C71 C70 C69 -180.0(3) . . . . ?
C39 C44 C43 C42 0.2(5) . . . . ?
C41 C42 C43 C44 -1.5(5) . . . . ?
C47 C42 C43 C44 178.0(3) . . . . ?
C63 C68 C67 C66 -1.0(5) . . . . ?
C65 C66 C67 C68 -0.9(5) . . . . ?
C71 C66 C67 C68 175.9(3) . . . . ?
C89 C90 C91 C92 1.4(6) . . . . ?
C95 C90 C91 C92 -175.8(4) . . . . ?
C73 N74 C69 C70 -0.7(5) . . . . ?
C73 N74 C69 C76 -179.5(3) . . . . ?
C71 C70 C69 N74 2.6(5) . . . . ?
C71 C70 C69 C76 -178.7(3) . . . . ?
C92 C87 C88 C89 2.9(6) . . . . ?
C8 C87 C88 C89 -178.6(3) . . . . ?
C88 C87 C92 C91 -3.0(6) . . . . ?
C8 C87 C92 C91 178.5(3) . . . . ?
C90 C91 C92 C87 0.9(6) . . . . ?
C89 C90 C95 C96 34.6(6) . . . . ?
C91 C90 C95 C96 -148.3(4) . . . . ?
C89 C90 C95 C94 -142.8(4) . . . . ?
C91 C90 C95 C94 34.3(6) . . . . ?
C87 C88 C89 C90 -0.7(6) . . . . ?
C91 C90 C89 C88 -1.4(6) . . . . ?
C95 C90 C89 C88 175.8(4) . . . . ?
C49 C48 C47 C46 0.2(6) . . . . ?
C49 C48 C47 C42 -179.5(4) . . . . ?
C43 C42 C47 C46 -143.0(4) . . . . ?
C41 C42 C47 C46 36.6(6) . . . . ?
C43 C42 C47 C48 36.7(6) . . . . ?
C41 C42 C47 C48 -143.8(4) . . . . ?
C16 C15 C20 C19 -2.8(6) . . . . ?
C1 C15 C20 C19 172.1(4) . . . . ?
C85 N86 C81 C82 0.4(6) . . . . ?
C85 N86 C81 C73 179.2(4) . . . . ?
N74 C73 C81 N86 -179.5(3) . . . . ?
C72 C73 C81 N86 -0.5(5) . . . . ?
N74 C73 C81 C82 -0.8(5) . . . . ?
C72 C73 C81 C82 178.2(3) . . . . ?
C67 C66 C65 C64 1.5(5) . . . . ?
C71 C66 C65 C64 -175.3(3) . . . . ?
C45 N50 C49 C48 -1.1(6) . . . . ?
C45 N50 C49 C57 178.0(3) . . . . ?
C47 C48 C49 N50 0.8(6) . . . . ?
C47 C48 C49 C57 -178.3(4) . . . . ?
C43 C42 C41 C40 1.5(6) . . . . ?
C47 C42 C41 C40 -178.0(3) . . . . ?
C42 C41 C40 C39 -0.3(6) . . . . ?
C44 C39 C40 C41 -1.1(5) . . . . ?
C9 C39 C40 C41 -177.2(3) . . . . ?
C20 C15 C16 C17 3.6(6) . . . . ?
C1 C15 C16 C17 -171.3(4) . . . . ?
C49 N50 C45 C46 0.4(5) . . . . ?
C49 N50 C45 C51 180.0(3) . . . . ?
C55 N56 C51 C52 1.7(7) . . . . ?
C55 N56 C51 C45 -178.2(4) . . . . ?
N50 C45 C51 N56 170.4(4) . . . . ?
C46 C45 C51 N56 -10.0(6) . . . . ?
N50 C45 C51 C52 -9.5(6) . . . . ?
C46 C45 C51 C52 170.1(4) . . . . ?
C94 C95 C96 C97 -1.0(6) . . . . ?
C90 C95 C96 C97 -178.5(4) . . . . ?
C93 N98 C97 C96 -1.3(6) . . . . ?
C93 N98 C97 C105 177.5(4) . . . . ?
C95 C96 C97 N98 3.1(6) . . . . ?
C95 C96 C97 C105 -175.8(4) . . . . ?
C19 C18 C23 C24 -28.8(6) . . . . ?
C17 C18 C23 C24 153.6(4) . . . . ?
C19 C18 C23 C22 151.6(4) . . . . ?
C17 C18 C23 C22 -26.0(6) . . . . ?
C66 C65 C64 C63 -0.2(6) . . . . ?
C68 C63 C64 C65 -1.8(5) . . . . ?
C2 C63 C64 C65 177.7(3) . . . . ?
C80 N75 C76 C77 1.9(6) . . . . ?
C80 N75 C76 C69 -178.7(3) . . . . ?
N74 C69 C76 N75 -178.8(3) . . . . ?
C70 C69 C76 N75 2.4(5) . . . . ?
N74 C69 C76 C77 0.6(5) . . . . ?
C70 C69 C76 C77 -178.2(3) . . . . ?
C15 C20 C19 C18 -0.3(6) . . . . ?
C17 C18 C19 C20 2.6(6) . . . . ?
C23 C18 C19 C20 -175.1(4) . . . . ?
C48 C47 C46 C45 -0.9(6) . . . . ?
C42 C47 C46 C45 178.8(4) . . . . ?
N50 C45 C46 C47 0.6(6) . . . . ?
C51 C45 C46 C47 -179.0(4) . . . . ?
C96 C95 C94 C93 -2.5(6) . . . . ?
C90 C95 C94 C93 175.1(4) . . . . ?
C97 N98 C93 C94 -2.5(6) . . . . ?
C97 N98 C93 C99 174.0(4) . . . . ?
C95 C94 C93 N98 4.4(6) . . . . ?
C95 C94 C93 C99 -172.0(4) . . . . ?
N56 C51 C52 C53 0.5(7) . . . . ?
C45 C51 C52 C53 -179.5(4) . . . . ?
N86 C81 C82 C83 -0.5(6) . . . . ?
C73 C81 C82 C83 -179.1(3) . . . . ?
C15 C16 C17 C18 -1.3(7) . . . . ?
C19 C18 C17 C16 -1.8(6) . . . . ?
C23 C18 C17 C16 175.9(4) . . . . ?
C22 C23 C24 C25 -1.6(6) . . . . ?
C18 C23 C24 C25 178.8(4) . . . . ?
C21 N26 C25 C24 -0.4(6) . . . . ?
C21 N26 C25 C33 178.1(3) . . . . ?
C23 C24 C25 N26 1.9(6) . . . . ?
C23 C24 C25 C33 -176.5(4) . . . . ?
C61 N62 C57 C58 -0.6(6) . . . . ?
C61 N62 C57 C49 178.0(4) . . . . ?
N50 C49 C57 N62 166.9(3) . . . . ?
C48 C49 C57 N62 -14.0(6) . . . . ?
N50 C49 C57 C58 -14.5(6) . . . . ?
C48 C49 C57 C58 164.6(4) . . . . ?
C109 N110 C105 C106 2.6(7) . . . . ?
C109 N110 C105 C97 -178.6(4) . . . . ?
N98 C97 C105 N110 172.4(4) . . . . ?
C96 C97 C105 N110 -8.7(6) . . . . ?
N98 C97 C105 C106 -8.7(6) . . . . ?
C96 C97 C105 C106 170.2(4) . . . . ?
C25 N26 C21 C22 -1.3(6) . . . . ?
C25 N26 C21 C27 178.6(3) . . . . ?
N62 C57 C58 C59 0.1(6) . . . . ?
C49 C57 C58 C59 -178.5(4) . . . . ?
C24 C23 C22 C21 0.0(6) . . . . ?
C18 C23 C22 C21 179.6(4) . . . . ?
N26 C21 C22 C23 1.5(6) . . . . ?
C27 C21 C22 C23 -178.5(4) . . . . ?
C57 C58 C59 C60 0.9(7) . . . . ?
C76 N75 C80 C79 -0.6(6) . . . . ?
C81 C82 C83 C84 0.6(6) . . . . ?
C31 N32 C27 C28 -0.1(6) . . . . ?
C31 N32 C27 C21 -179.2(4) . . . . ?
N26 C21 C27 N32 179.6(4) . . . . ?
C22 C21 C27 N32 -0.4(6) . . . . ?
N26 C21 C27 C28 0.5(5) . . . . ?
C22 C21 C27 C28 -179.5(4) . . . . ?
C103 N104 C99 C100 -1.5(8) . . . . ?
C103 N104 C99 C93 175.9(5) . . . . ?
N98 C93 C99 N104 173.6(4) . . . . ?
C94 C93 C99 N104 -9.8(6) . . . . ?
N98 C93 C99 C100 -8.9(6) . . . . ?
C94 C93 C99 C100 167.7(4) . . . . ?
C37 N38 C33 C34 -1.3(7) . . . . ?
C37 N38 C33 C25 178.9(4) . . . . ?
N26 C25 C33 N38 178.3(4) . . . . ?
C24 C25 C33 N38 -3.3(6) . . . . ?
N26 C25 C33 C34 -1.5(6) . . . . ?
C24 C25 C33 C34 176.9(4) . . . . ?
C51 C52 C53 C54 -1.7(7) . . . . ?
C58 C59 C60 C61 -1.3(7) . . . . ?
C82 C83 C84 C85 -0.6(6) . . . . ?
N110 C105 C106 C107 -2.2(7) . . . . ?
C97 C105 C106 C107 179.0(4) . . . . ?
N75 C76 C77 C78 -2.9(6) . . . . ?
C69 C76 C77 C78 177.7(4) . . . . ?
C52 C53 C54 C55 0.7(8) . . . . ?
N38 C33 C34 C35 1.4(7) . . . . ?
C25 C33 C34 C35 -178.9(4) . . . . ?
C81 N86 C85 C84 -0.5(6) . . . . ?
C83 C84 C85 N86 0.6(7) . . . . ?
C57 N62 C61 C60 0.2(7) . . . . ?
C59 C60 C61 N62 0.8(8) . . . . ?
C51 N56 C55 C54 -2.9(9) . . . . ?
C53 C54 C55 N56 1.7(10) . . . . ?
N32 C27 C28 C29 -0.4(6) . . . . ?
C21 C27 C28 C29 178.7(4) . . . . ?
C33 C34 C35 C36 -0.3(8) . . . . ?
N104 C99 C100 C101 1.0(7) . . . . ?
C93 C99 C100 C101 -176.2(4) . . . . ?
C109 C108 C107 C106 3.2(9) . . . . ?
C105 C106 C107 C108 -0.9(8) . . . . ?
C33 N38 C37 C36 0.3(8) . . . . ?
C105 N110 C109 C108 0.0(8) . . . . ?
C107 C108 C109 N110 -2.9(9) . . . . ?
C76 C77 C78 C79 2.5(7) . . . . ?
C34 C35 C36 C37 -0.7(8) . . . . ?
N38 C37 C36 C35 0.7(9) . . . . ?
C27 C28 C29 C30 0.4(7) . . . . ?
C77 C78 C79 C80 -1.3(8) . . . . ?
N75 C80 C79 C78 0.3(7) . . . . ?
C27 N32 C31 C30 0.5(7) . . . . ?
C99 C100 C101 C102 -0.8(8) . . . . ?
C28 C29 C30 C31 0.0(7) . . . . ?
N32 C31 C30 C29 -0.5(7) . . . . ?
C100 C101 C102 C103 1.1(9) . . . . ?
C99 N104 C103 C102 1.9(10) . . . . ?
C101 C102 C103 N104 -1.7(11) . . . . ?
